data_7038386
loop_
_publ_author_name
'Simler, Thomas'
'Braunstein, Pierre'
'Danopoulos, Andreas A.'

_publ_section_title
;
 Coinage metal complexes with bridging hybrid phosphine-NHC ligands:
 synthesis of di- and tetra-nuclear complexes.
;
_journal_issue 12
_journal_name_full 'Dalton transactions (Cambridge, England : 2003)'
_journal_page_first 5122
_journal_page_last 5139
_journal_paper_doi 10.1039/c6dt00275g
_journal_volume 45
_journal_year 2016
_chemical_formula_moiety 'C52 H54 Ag2 N4 P2, 2(B F4), 2(C H2 Cl2)'
_chemical_formula_sum 'C54 H58 Ag2 B2 Cl4 F8 N4 P2'
_chemical_formula_weight 1356.14
_chemical_name_systematic
;
 ?
;
_space_group_crystal_system monoclinic
_space_group_IT_number 14
_space_group_name_Hall '-P 2ybc'
_space_group_name_H-M_alt 'P 1 21/c 1'
_symmetry_space_group_name_Hall '-P 2ybc'
_symmetry_space_group_name_H-M 'P 1 21/c 1'
_atom_sites_solution_hydrogens geom
_atom_sites_solution_primary direct
_atom_sites_solution_secondary difmap
_audit_creation_method SHELXL-2013
_audit_update_record
;
2016-01-06 deposited with the CCDC.
2016-02-11 downloaded from the CCDC.
;
_cell_angle_alpha 90
_cell_angle_beta 94.636(2)
_cell_angle_gamma 90
_cell_formula_units_Z 4
_cell_length_a 18.1207(13)
_cell_length_b 13.5275(9)
_cell_length_c 24.0052(17)
_cell_measurement_reflns_used 5891
_cell_measurement_temperature 173(2)
_cell_measurement_theta_max 26.82
_cell_measurement_theta_min 2.60
_cell_volume 5865.1(7)
_computing_cell_refinement 'Bruker SAINT'
_computing_data_collection 'Bruker APEX2'
_computing_data_reduction 'Bruker SAINT'
_computing_molecular_graphics 'Bruker SHELXTL'
_computing_publication_material 'Bruker SHELXTL'
_computing_structure_refinement 'SHELXL-2013 (Sheldrick, 2013)'
_computing_structure_solution 'SHELXS-2013 (Sheldrick, 2013)'
_diffrn_ambient_temperature 173(2)
_diffrn_measured_fraction_theta_full 1.000
_diffrn_measured_fraction_theta_max 1.000
_diffrn_measurement_device_type 'Bruker APEX-II CCD'
_diffrn_measurement_method '\f and \w scans'
_diffrn_radiation_monochromator triumph
_diffrn_radiation_type MoK\a
_diffrn_radiation_wavelength 0.71073
_diffrn_reflns_av_R_equivalents 0.0968
_diffrn_reflns_av_unetI/netI 0.0963
_diffrn_reflns_Laue_measured_fraction_full 1.000
_diffrn_reflns_Laue_measured_fraction_max 1.000
_diffrn_reflns_limit_h_max 23
_diffrn_reflns_limit_h_min -23
_diffrn_reflns_limit_k_max 11
_diffrn_reflns_limit_k_min -17
_diffrn_reflns_limit_l_max 31
_diffrn_reflns_limit_l_min -31
_diffrn_reflns_number 56272
_diffrn_reflns_point_group_measured_fraction_full 1.000
_diffrn_reflns_point_group_measured_fraction_max 1.000
_diffrn_reflns_theta_full 25.242
_diffrn_reflns_theta_max 28.041
_diffrn_reflns_theta_min 1.702
_diffrn_source 'sealed tube'
_exptl_absorpt_coefficient_mu 0.969
_exptl_absorpt_correction_T_max 0.7456
_exptl_absorpt_correction_T_min 0.6598
_exptl_absorpt_correction_type multi-scan
_exptl_absorpt_process_details sadabs
_exptl_crystal_colour colourless
_exptl_crystal_density_diffrn 1.536
_exptl_crystal_description needle
_exptl_crystal_F_000 2736
_exptl_crystal_size_max 0.360
_exptl_crystal_size_mid 0.060
_exptl_crystal_size_min 0.040
_refine_diff_density_max 2.069
_refine_diff_density_min -1.440
_refine_diff_density_rms 0.120
_refine_ls_extinction_method none
_refine_ls_goodness_of_fit_ref 1.016
_refine_ls_hydrogen_treatment constr
_refine_ls_matrix_type full
_refine_ls_number_parameters 663
_refine_ls_number_reflns 14197
_refine_ls_number_restraints 0
_refine_ls_restrained_S_all 1.016
_refine_ls_R_factor_all 0.1378
_refine_ls_R_factor_gt 0.0721
_refine_ls_shift/su_max 0.000
_refine_ls_shift/su_mean 0.000
_refine_ls_structure_factor_coef Fsqd
_refine_ls_weighting_details 'w=1/[\s^2^(Fo^2^)+(0.0712P)^2^+13.9269P] where P=(Fo^2^+2Fc^2^)/3'
_refine_ls_weighting_scheme calc
_refine_ls_wR_factor_gt 0.1474
_refine_ls_wR_factor_ref 0.1722
_reflns_Friedel_coverage 0.000
_reflns_number_gt 8348
_reflns_number_total 14197
_reflns_threshold_expression 'I > 2\s(I)'
_cod_data_source_file c6dt00275g2.cif
_cod_data_source_block pbts150108
_cod_depositor_comments 'Adding full bibliography for 7038380--7038388.cif.'
_cod_database_code 7038386
_shelx_space_group_comment
;
The symmetry employed for this shelxl refinement is uniquely defined
by the following loop, which should always be used as a source of
symmetry information in preference to the above space-group names.
They are only intended as comments.
;
_shelx_estimated_absorpt_t_min 0.722
_shelx_estimated_absorpt_t_max 0.962
_shelxl_version_number 2013-4

loop_
_space_group_symop_operation_xyz
'x, y, z'
'-x, y+1/2, -z+1/2'
'-x, -y, -z'
'x, -y-1/2, z-1/2'

loop_
_atom_site_label
_atom_site_type_symbol
_atom_site_fract_x
_atom_site_fract_y
_atom_site_fract_z
_atom_site_U_iso_or_equiv
_atom_site_adp_type
_atom_site_occupancy
_atom_site_site_symmetry_order
_atom_site_calc_flag
_atom_site_refinement_flags_posn
_atom_site_refinement_flags_adp
C1 C 0.3756(3) 0.3809(4) 0.4301(2) 0.0259(13) Uani 1 1 d . .
C2 C 0.4486(4) 0.2859(5) 0.3813(3) 0.0393(16) Uani 1 1 d . .
H2 H 0.4700 0.2287 0.3662 0.047 Uiso 1 1 calc R U
C3 C 0.4688(4) 0.3786(5) 0.3737(3) 0.0379(16) Uani 1 1 d . .
H3 H 0.5065 0.4006 0.3515 0.046 Uiso 1 1 calc R U
C4 C 0.3504(4) 0.2008(5) 0.4318(3) 0.0431(17) Uani 1 1 d . .
H4A H 0.3293 0.1668 0.3976 0.052 Uiso 1 1 calc R U
H4B H 0.3086 0.2225 0.4530 0.052 Uiso 1 1 calc R U
C5 C 0.3965(4) 0.1283(5) 0.4668(3) 0.052(2) Uani 1 1 d . .
H5A H 0.4200 0.1627 0.5000 0.062 Uiso 1 1 calc R U
H5B H 0.4364 0.1028 0.4449 0.062 Uiso 1 1 calc R U
C6 C 0.3514(6) 0.0422(6) 0.4858(5) 0.079(3) Uani 1 1 d . .
H6A H 0.3107 0.0680 0.5067 0.095 Uiso 1 1 calc R U
H6B H 0.3288 0.0070 0.4524 0.095 Uiso 1 1 calc R U
C7 C 0.3952(7) -0.0289(8) 0.5214(5) 0.109(4) Uani 1 1 d . .
H7A H 0.4367 -0.0531 0.5015 0.164 Uiso 1 1 calc R U
H7B H 0.3638 -0.0847 0.5303 0.164 Uiso 1 1 calc R U
H7C H 0.4143 0.0039 0.5560 0.164 Uiso 1 1 calc R U
C8 C 0.4277(3) 0.5435(4) 0.4052(2) 0.0244(12) Uani 1 1 d . .
C9 C 0.4292(3) 0.5940(5) 0.4550(3) 0.0327(14) Uani 1 1 d . .
H9 H 0.4304 0.5594 0.4895 0.039 Uiso 1 1 calc R U
C10 C 0.4290(4) 0.6963(5) 0.4538(3) 0.0349(15) Uani 1 1 d . .
H10 H 0.4310 0.7322 0.4878 0.042 Uiso 1 1 calc R U
C11 C 0.4260(3) 0.7468(4) 0.4038(3) 0.0307(14) Uani 1 1 d . .
H11 H 0.4248 0.8170 0.4038 0.037 Uiso 1 1 calc R U
C12 C 0.4248(3) 0.6957(4) 0.3534(2) 0.0261(13) Uani 1 1 d . .
C13 C 0.4269(3) 0.5925(4) 0.3548(2) 0.0241(12) Uani 1 1 d . .
H13 H 0.4277 0.5561 0.3210 0.029 Uiso 1 1 calc R U
C14 C 0.4189(3) 0.7472(4) 0.2980(2) 0.0279(13) Uani 1 1 d . .
H14A H 0.4564 0.7200 0.2743 0.033 Uiso 1 1 calc R U
H14B H 0.4292 0.8185 0.3036 0.033 Uiso 1 1 calc R U
C15 C 0.3292(3) 0.7870(4) 0.1940(3) 0.0299(14) Uani 1 1 d . .
C16 C 0.3159(4) 0.7292(6) 0.1463(3) 0.0488(19) Uani 1 1 d . .
H16 H 0.3052 0.6608 0.1496 0.059 Uiso 1 1 calc R U
C17 C 0.3182(5) 0.7716(6) 0.0938(3) 0.056(2) Uani 1 1 d . .
H17 H 0.3097 0.7317 0.0614 0.068 Uiso 1 1 calc R U
C18 C 0.3326(4) 0.8695(7) 0.0883(3) 0.052(2) Uani 1 1 d . .
H18 H 0.3331 0.8980 0.0522 0.062 Uiso 1 1 calc R U
C19 C 0.3462(4) 0.9269(6) 0.1349(3) 0.055(2) Uani 1 1 d . .
H19 H 0.3572 0.9951 0.1308 0.066 Uiso 1 1 calc R U
C20 C 0.3444(4) 0.8868(5) 0.1878(3) 0.0392(16) Uani 1 1 d . .
H20 H 0.3534 0.9276 0.2198 0.047 Uiso 1 1 calc R U
C21 C 0.2641(3) 0.8115(4) 0.2972(2) 0.0268(13) Uani 1 1 d . .
C22 C 0.2848(4) 0.9037(4) 0.3185(3) 0.0315(14) Uani 1 1 d . .
H22 H 0.3351 0.9241 0.3191 0.038 Uiso 1 1 calc R U
C23 C 0.2328(4) 0.9662(5) 0.3388(3) 0.0392(16) Uani 1 1 d . .
H23 H 0.2474 1.0297 0.3526 0.047 Uiso 1 1 calc R U
C24 C 0.1607(4) 0.9375(5) 0.3391(3) 0.0431(17) Uani 1 1 d . .
H24 H 0.1252 0.9808 0.3530 0.052 Uiso 1 1 calc R U
C25 C 0.1394(4) 0.8453(6) 0.3192(3) 0.0463(18) Uani 1 1 d . .
H25 H 0.0892 0.8252 0.3194 0.056 Uiso 1 1 calc R U
C26 C 0.1907(4) 0.7820(5) 0.2991(3) 0.0357(15) Uani 1 1 d . .
H26 H 0.1759 0.7180 0.2864 0.043 Uiso 1 1 calc R U
C27 C 0.2719(3) 0.4082(4) 0.2673(2) 0.0272(13) Uani 1 1 d . .
C28 C 0.2841(3) 0.2445(4) 0.2729(3) 0.0322(14) Uani 1 1 d . .
H28 H 0.3040 0.1802 0.2687 0.039 Uiso 1 1 calc R U
C29 C 0.2229(3) 0.2667(4) 0.2978(3) 0.0324(14) Uani 1 1 d . .
H29 H 0.1908 0.2219 0.3145 0.039 Uiso 1 1 calc R U
C30 C 0.3814(3) 0.3385(5) 0.2259(3) 0.0397(17) Uani 1 1 d . .
H30A H 0.4168 0.2881 0.2417 0.048 Uiso 1 1 calc R U
H30B H 0.4039 0.4043 0.2338 0.048 Uiso 1 1 calc R U
C31 C 0.3705(6) 0.3247(8) 0.1646(4) 0.084(2) Uani 1 1 d . .
H31A H 0.4177 0.3397 0.1482 0.101 Uiso 1 1 calc R U
H31B H 0.3332 0.3729 0.1492 0.101 Uiso 1 1 calc R U
C32 C 0.3458(6) 0.2222(8) 0.1466(4) 0.084(2) Uani 1 1 d . .
H32A H 0.3805 0.1736 0.1653 0.101 Uiso 1 1 calc R U
H32B H 0.2963 0.2099 0.1599 0.101 Uiso 1 1 calc R U
C33 C 0.3419(6) 0.2045(8) 0.0872(4) 0.088(3) Uani 1 1 d . .
H33A H 0.3095 0.2539 0.0679 0.132 Uiso 1 1 calc R U
H33B H 0.3220 0.1382 0.0791 0.132 Uiso 1 1 calc R U
H33C H 0.3916 0.2095 0.0740 0.132 Uiso 1 1 calc R U
C34 C 0.1613(3) 0.4254(4) 0.3196(2) 0.0240(12) Uani 1 1 d . .
C35 C 0.1215(3) 0.4985(5) 0.2893(3) 0.0324(14) Uani 1 1 d . .
H35 H 0.1288 0.5104 0.2511 0.039 Uiso 1 1 calc R U
C36 C 0.0708(4) 0.5532(5) 0.3166(3) 0.0391(16) Uani 1 1 d . .
H36 H 0.0434 0.6037 0.2968 0.047 Uiso 1 1 calc R U
C37 C 0.0591(3) 0.5359(5) 0.3724(3) 0.0344(15) Uani 1 1 d . .
H37 H 0.0241 0.5744 0.3903 0.041 Uiso 1 1 calc R U
C38 C 0.0988(3) 0.4623(4) 0.4017(2) 0.0235(12) Uani 1 1 d . .
C39 C 0.1489(3) 0.4053(4) 0.3746(2) 0.0226(12) Uani 1 1 d . .
H39 H 0.1745 0.3526 0.3939 0.027 Uiso 1 1 calc R U
C40 C 0.0905(3) 0.4467(4) 0.4629(2) 0.0268(13) Uani 1 1 d . .
H40A H 0.0853 0.3753 0.4707 0.032 Uiso 1 1 calc R U
H40B H 0.0455 0.4809 0.4737 0.032 Uiso 1 1 calc R U
C41 C 0.1646(3) 0.6280(4) 0.4921(2) 0.0241(12) Uani 1 1 d . .
C42 C 0.2181(3) 0.6755(4) 0.4640(2) 0.0315(14) Uani 1 1 d . .
H42 H 0.2588 0.6390 0.4521 0.038 Uiso 1 1 calc R U
C43 C 0.2126(4) 0.7751(5) 0.4531(3) 0.0406(17) Uani 1 1 d . .
H43 H 0.2492 0.8071 0.4334 0.049 Uiso 1 1 calc R U
C44 C 0.1539(5) 0.8292(5) 0.4708(3) 0.0484(19) Uani 1 1 d . .
H44 H 0.1509 0.8983 0.4640 0.058 Uiso 1 1 calc R U
C45 C 0.0996(4) 0.7822(5) 0.4983(3) 0.0433(17) Uani 1 1 d . .
H45 H 0.0589 0.8188 0.5100 0.052 Uiso 1 1 calc R U
C46 C 0.1047(4) 0.6826(5) 0.5087(3) 0.0355(15) Uani 1 1 d . .
H46 H 0.0672 0.6504 0.5273 0.043 Uiso 1 1 calc R U
C47 C 0.1553(3) 0.4720(4) 0.5763(2) 0.0253(12) Uani 1 1 d . .
C48 C 0.1599(3) 0.5443(5) 0.6175(3) 0.0344(15) Uani 1 1 d . .
H48 H 0.1691 0.6109 0.6076 0.041 Uiso 1 1 calc R U
C49 C 0.1514(4) 0.5206(5) 0.6725(3) 0.0408(16) Uani 1 1 d . .
H49 H 0.1548 0.5707 0.7004 0.049 Uiso 1 1 calc R U
C50 C 0.1377(4) 0.4237(6) 0.6871(3) 0.0453(18) Uani 1 1 d . .
H50 H 0.1320 0.4072 0.7249 0.054 Uiso 1 1 calc R U
C51 C 0.1325(4) 0.3513(6) 0.6469(3) 0.0483(19) Uani 1 1 d . .
H51 H 0.1220 0.2851 0.6569 0.058 Uiso 1 1 calc R U
C52 C 0.1423(4) 0.3746(5) 0.5920(3) 0.0371(15) Uani 1 1 d . .
H52 H 0.1401 0.3238 0.5646 0.044 Uiso 1 1 calc R U
C53 C 0.0164(5) 0.7665(9) 0.1665(5) 0.112(5) Uani 1 1 d . .
H53A H 0.0240 0.8377 0.1595 0.134 Uiso 1 1 calc R U
H53B H -0.0181 0.7410 0.1357 0.134 Uiso 1 1 calc R U
C54 C 0.9015(6) 0.9690(9) 0.4105(4) 0.094(4) Uani 1 1 d . .
H54A H 0.9177 1.0374 0.4197 0.113 Uiso 1 1 calc R U
H54B H 0.8997 0.9317 0.4459 0.113 Uiso 1 1 calc R U
N1 N 0.3905(3) 0.2876(3) 0.4154(2) 0.0314(12) Uani 1 1 d . .
N2 N 0.4248(2) 0.4371(3) 0.4042(2) 0.0264(10) Uani 1 1 d . .
N3 N 0.3134(3) 0.3313(3) 0.2543(2) 0.0277(11) Uani 1 1 d . .
N4 N 0.2159(3) 0.3686(3) 0.29417(19) 0.0244(10) Uani 1 1 d . .
B1 B 0.5216(4) 0.5468(5) 0.2027(4) 0.0403(19) Uani 1 1 d . .
B2 B 0.1324(6) 0.3389(6) 0.9509(4) 0.061(3) Uani 1 1 d . .
F1 F 0.4598(3) 0.5985(5) 0.1918(3) 0.105(2) Uani 1 1 d . .
F2 F 0.5820(4) 0.6018(5) 0.2077(4) 0.150(3) Uani 1 1 d . .
F3 F 0.5286(4) 0.4823(5) 0.1600(3) 0.105(2) Uani 1 1 d . .
F4 F 0.5173(3) 0.4897(4) 0.2496(2) 0.0927(18) Uani 1 1 d . .
F5 F 0.1817(4) 0.2712(4) 0.9790(2) 0.0967(10) Uani 1 1 d . .
F6 F 0.1451(4) 0.3378(4) 0.8956(3) 0.0967(10) Uani 1 1 d . .
F7 F 0.0642(4) 0.3026(4) 0.9572(2) 0.0967(10) Uani 1 1 d . .
F8 F 0.1474(4) 0.4288(4) 0.9718(3) 0.0967(10) Uani 1 1 d . .
P1 P 0.32547(9) 0.73084(11) 0.26233(6) 0.0250(3) Uani 1 1 d . .
P2 P 0.17274(8) 0.49602(11) 0.50407(6) 0.0247(3) Uani 1 1 d . .
Ag1 Ag 0.28347(2) 0.43149(3) 0.47061(2) 0.02818(12) Uani 1 1 d . .
Ag2 Ag 0.29207(3) 0.56095(3) 0.26014(2) 0.03003(13) Uani 1 1 d . .
Cl1 Cl 0.10262(15) 0.70459(18) 0.16435(10) 0.0792(7) Uani 1 1 d . .
Cl2 Cl -0.02364(15) 0.7538(2) 0.22744(13) 0.1009(10) Uani 1 1 d . .
Cl3 Cl 0.8148(2) 0.9702(4) 0.3743(2) 0.178(2) Uani 1 1 d . .
Cl4 Cl 0.9612(3) 0.9151(4) 0.3702(3) 0.183(2) Uani 1 1 d . .

loop_
_atom_site_aniso_label
_atom_site_aniso_U_11
_atom_site_aniso_U_22
_atom_site_aniso_U_33
_atom_site_aniso_U_23
_atom_site_aniso_U_13
_atom_site_aniso_U_12
C1 0.026(3) 0.022(3) 0.030(3) 0.005(3) 0.004(3) 0.003(2)
C2 0.041(4) 0.033(3) 0.045(4) -0.005(3) 0.010(3) 0.017(3)
C3 0.034(4) 0.038(4) 0.045(4) 0.002(3) 0.017(3) 0.008(3)
C4 0.041(4) 0.029(3) 0.059(5) 0.007(3) 0.007(4) -0.004(3)
C5 0.064(5) 0.029(4) 0.061(5) 0.009(4) -0.002(4) 0.002(4)
C6 0.096(8) 0.040(5) 0.097(8) 0.025(5) -0.018(6) -0.011(5)
C7 0.142(11) 0.063(6) 0.121(10) 0.035(7) -0.012(9) -0.015(7)
C8 0.019(3) 0.024(3) 0.029(3) -0.002(3) 0.000(2) 0.001(2)
C9 0.035(3) 0.035(3) 0.029(3) 0.001(3) 0.004(3) -0.003(3)
C10 0.040(4) 0.040(4) 0.025(3) -0.009(3) 0.002(3) -0.002(3)
C11 0.031(3) 0.024(3) 0.037(4) -0.003(3) 0.001(3) -0.007(3)
C12 0.019(3) 0.027(3) 0.032(3) 0.004(3) 0.000(2) -0.004(2)
C13 0.022(3) 0.027(3) 0.024(3) 0.000(2) 0.003(2) -0.001(2)
C14 0.028(3) 0.028(3) 0.028(3) 0.001(3) 0.004(3) -0.003(3)
C15 0.027(3) 0.033(3) 0.030(3) 0.001(3) 0.008(3) 0.005(3)
C16 0.063(5) 0.046(4) 0.037(4) 0.002(4) -0.001(4) 0.013(4)
C17 0.077(6) 0.069(6) 0.022(4) -0.005(4) 0.002(4) 0.035(5)
C18 0.042(4) 0.080(6) 0.034(4) 0.030(4) 0.008(3) 0.020(4)
C19 0.049(4) 0.063(5) 0.053(5) 0.029(4) 0.010(4) -0.005(4)
C20 0.043(4) 0.040(4) 0.034(4) 0.008(3) 0.001(3) -0.008(3)
C21 0.031(3) 0.030(3) 0.019(3) 0.001(3) 0.005(2) 0.000(3)
C22 0.038(3) 0.022(3) 0.035(3) 0.000(3) 0.005(3) -0.005(3)
C23 0.063(5) 0.020(3) 0.034(4) -0.004(3) 0.004(3) 0.005(3)
C24 0.054(4) 0.036(4) 0.041(4) 0.000(3) 0.012(3) 0.014(4)
C25 0.035(4) 0.063(5) 0.041(4) -0.011(4) 0.006(3) 0.002(3)
C26 0.037(4) 0.036(3) 0.034(4) -0.008(3) 0.003(3) -0.002(3)
C27 0.029(3) 0.024(3) 0.029(3) -0.008(3) 0.003(3) 0.000(2)
C28 0.038(4) 0.020(3) 0.039(4) -0.006(3) 0.011(3) 0.001(3)
C29 0.038(4) 0.025(3) 0.036(4) -0.001(3) 0.012(3) 0.002(3)
C30 0.030(3) 0.035(3) 0.057(4) -0.018(3) 0.018(3) -0.008(3)
C31 0.076(5) 0.104(6) 0.078(5) -0.023(4) 0.036(4) -0.036(4)
C32 0.076(5) 0.104(6) 0.078(5) -0.023(4) 0.036(4) -0.036(4)
C33 0.116(9) 0.085(7) 0.063(6) -0.020(6) 0.011(6) -0.029(7)
C34 0.024(3) 0.021(3) 0.027(3) -0.006(3) 0.003(2) 0.000(2)
C35 0.031(3) 0.036(3) 0.030(3) 0.002(3) 0.001(3) 0.004(3)
C36 0.036(3) 0.035(4) 0.045(4) 0.008(3) -0.004(3) 0.014(3)
C37 0.028(3) 0.034(3) 0.042(4) -0.001(3) 0.005(3) 0.012(3)
C38 0.021(3) 0.022(3) 0.028(3) -0.006(2) -0.001(2) 0.000(2)
C39 0.022(3) 0.018(2) 0.028(3) -0.005(2) -0.001(2) -0.001(2)
C40 0.019(3) 0.028(3) 0.035(3) -0.008(3) 0.010(2) 0.000(2)
C41 0.027(3) 0.027(3) 0.018(3) -0.005(2) -0.003(2) -0.001(2)
C42 0.037(3) 0.029(3) 0.028(3) -0.003(3) 0.007(3) -0.001(3)
C43 0.058(5) 0.034(3) 0.031(4) 0.013(3) 0.012(3) 0.000(3)
C44 0.074(5) 0.030(3) 0.041(4) 0.000(3) 0.003(4) 0.006(4)
C45 0.057(5) 0.033(4) 0.041(4) -0.009(3) 0.006(4) 0.015(3)
C46 0.036(3) 0.031(3) 0.041(4) -0.004(3) 0.008(3) 0.002(3)
C47 0.023(3) 0.027(3) 0.026(3) 0.004(3) 0.005(2) 0.000(2)
C48 0.034(3) 0.036(3) 0.035(3) 0.001(3) 0.010(3) -0.008(3)
C49 0.039(4) 0.054(4) 0.031(4) -0.005(3) 0.011(3) -0.004(3)
C50 0.041(4) 0.066(5) 0.030(4) 0.013(4) 0.010(3) 0.008(4)
C51 0.051(5) 0.044(4) 0.050(5) 0.014(4) 0.011(4) 0.003(4)
C52 0.048(4) 0.028(3) 0.035(4) 0.005(3) 0.005(3) 0.003(3)
C53 0.055(6) 0.131(10) 0.144(11) 0.081(9) -0.025(7) -0.007(6)
C54 0.126(10) 0.120(9) 0.035(5) -0.008(5) -0.001(6) 0.004(8)
N1 0.032(3) 0.023(3) 0.039(3) 0.001(2) 0.003(2) 0.006(2)
N2 0.023(2) 0.026(2) 0.030(3) 0.000(2) 0.002(2) 0.006(2)
N3 0.022(2) 0.023(2) 0.039(3) -0.010(2) 0.010(2) -0.005(2)
N4 0.024(2) 0.023(2) 0.026(3) -0.003(2) 0.002(2) 0.000(2)
B1 0.042(4) 0.021(3) 0.060(5) 0.006(4) 0.015(4) 0.000(3)
B2 0.100(8) 0.018(4) 0.070(7) -0.011(4) 0.040(6) -0.026(4)
F1 0.095(4) 0.107(4) 0.110(5) -0.021(4) -0.007(4) 0.074(4)
F2 0.120(6) 0.097(5) 0.226(9) 0.061(5) -0.039(6) -0.076(4)
F3 0.118(5) 0.105(5) 0.093(4) -0.030(4) 0.009(4) 0.047(4)
F4 0.078(4) 0.109(4) 0.091(4) 0.046(4) 0.007(3) -0.023(3)
F5 0.133(3) 0.0671(18) 0.094(2) 0.0105(16) 0.031(2) -0.0061(17)
F6 0.133(3) 0.0671(18) 0.094(2) 0.0105(16) 0.031(2) -0.0061(17)
F7 0.133(3) 0.0671(18) 0.094(2) 0.0105(16) 0.031(2) -0.0061(17)
F8 0.133(3) 0.0671(18) 0.094(2) 0.0105(16) 0.031(2) -0.0061(17)
P1 0.0290(8) 0.0233(7) 0.0230(8) -0.0003(6) 0.0027(6) -0.0009(6)
P2 0.0252(7) 0.0246(7) 0.0255(8) -0.0010(7) 0.0081(6) 0.0003(6)
Ag1 0.0246(2) 0.0279(2) 0.0329(3) 0.0032(2) 0.00786(18) 0.00331(19)
Ag2 0.0342(3) 0.0238(2) 0.0325(3) -0.0044(2) 0.0058(2) -0.0045(2)
Cl1 0.0906(18) 0.0723(15) 0.0707(15) 0.0038(13) -0.0184(13) -0.0002(13)
Cl2 0.0702(17) 0.121(2) 0.107(2) 0.0398(19) -0.0211(16) 0.0212(16)
Cl3 0.078(2) 0.277(6) 0.175(4) 0.104(4) -0.020(2) -0.012(3)
Cl4 0.128(3) 0.169(4) 0.264(6) -0.037(4) 0.091(4) 0.021(3)

loop_
_atom_type_symbol
_atom_type_description
_atom_type_scat_dispersion_real
_atom_type_scat_dispersion_imag
_atom_type_scat_source
C C 0.0033 0.0016 'International Tables Vol C Tables 4.2.6.8 and 6.1.1.4'
H H 0.0000 0.0000 'International Tables Vol C Tables 4.2.6.8 and 6.1.1.4'
N N 0.0061 0.0033 'International Tables Vol C Tables 4.2.6.8 and 6.1.1.4'
B B 0.0013 0.0007 'International Tables Vol C Tables 4.2.6.8 and 6.1.1.4'
F F 0.0171 0.0103 'International Tables Vol C Tables 4.2.6.8 and 6.1.1.4'
P P 0.1023 0.0942 'International Tables Vol C Tables 4.2.6.8 and 6.1.1.4'
Ag Ag -0.8971 1.1015 'International Tables Vol C Tables 4.2.6.8 and 6.1.1.4'
Cl Cl 0.1484 0.1585 'International Tables Vol C Tables 4.2.6.8 and 6.1.1.4'

loop_
_geom_angle_atom_site_label_1
_geom_angle_atom_site_label_2
_geom_angle_atom_site_label_3
_geom_angle
N1 C1 N2 104.6(5)
N1 C1 Ag1 127.5(4)
N2 C1 Ag1 126.9(4)
C3 C2 N1 107.3(5)
C3 C2 H2 126.4
N1 C2 H2 126.4
C2 C3 N2 107.1(5)
C2 C3 H3 126.4
N2 C3 H3 126.4
N1 C4 C5 114.4(6)
N1 C4 H4A 108.7
C5 C4 H4A 108.7
N1 C4 H4B 108.7
C5 C4 H4B 108.7
H4A C4 H4B 107.6
C4 C5 C6 112.5(7)
C4 C5 H5A 109.1
C6 C5 H5A 109.1
C4 C5 H5B 109.1
C6 C5 H5B 109.1
H5A C5 H5B 107.8
C7 C6 C5 113.4(9)
C7 C6 H6A 108.9
C5 C6 H6A 108.9
C7 C6 H6B 108.9
C5 C6 H6B 108.9
H6A C6 H6B 107.7
C6 C7 H7A 109.5
C6 C7 H7B 109.5
H7A C7 H7B 109.5
C6 C7 H7C 109.5
H7A C7 H7C 109.5
H7B C7 H7C 109.5
C9 C8 C13 121.5(5)
C9 C8 N2 120.6(5)
C13 C8 N2 118.0(5)
C8 C9 C10 118.5(6)
C8 C9 H9 120.7
C10 C9 H9 120.7
C11 C10 C9 121.0(6)
C11 C10 H10 119.5
C9 C10 H10 119.5
C10 C11 C12 120.5(5)
C10 C11 H11 119.7
C12 C11 H11 119.7
C11 C12 C13 118.4(5)
C11 C12 C14 122.4(5)
C13 C12 C14 119.1(5)
C8 C13 C12 120.0(5)
C8 C13 H13 120.0
C12 C13 H13 120.0
C12 C14 P1 110.6(4)
C12 C14 H14A 109.5
P1 C14 H14A 109.5
C12 C14 H14B 109.5
P1 C14 H14B 109.5
H14A C14 H14B 108.1
C20 C15 C16 118.7(6)
C20 C15 P1 121.7(5)
C16 C15 P1 119.5(5)
C17 C16 C15 119.9(7)
C17 C16 H16 120.0
C15 C16 H16 120.0
C18 C17 C16 120.8(7)
C18 C17 H17 119.6
C16 C17 H17 119.6
C17 C18 C19 119.9(7)
C17 C18 H18 120.1
C19 C18 H18 120.1
C18 C19 C20 120.7(7)
C18 C19 H19 119.6
C20 C19 H19 119.6
C19 C20 C15 119.9(7)
C19 C20 H20 120.0
C15 C20 H20 120.0
C22 C21 C26 118.5(5)
C22 C21 P1 123.6(5)
C26 C21 P1 117.8(5)
C23 C22 C21 120.4(6)
C23 C22 H22 119.8
C21 C22 H22 119.8
C24 C23 C22 120.6(6)
C24 C23 H23 119.7
C22 C23 H23 119.7
C23 C24 C25 119.8(6)
C23 C24 H24 120.1
C25 C24 H24 120.1
C24 C25 C26 120.4(7)
C24 C25 H25 119.8
C26 C25 H25 119.8
C25 C26 C21 120.4(6)
C25 C26 H26 119.8
C21 C26 H26 119.8
N3 C27 N4 105.1(5)
N3 C27 Ag2 129.7(4)
N4 C27 Ag2 124.6(4)
C29 C28 N3 108.1(5)
C29 C28 H28 126.0
N3 C28 H28 126.0
C28 C29 N4 105.6(5)
C28 C29 H29 127.2
N4 C29 H29 127.2
N3 C30 C31 114.0(6)
N3 C30 H30A 108.8
C31 C30 H30A 108.8
N3 C30 H30B 108.8
C31 C30 H30B 108.8
H30A C30 H30B 107.7
C30 C31 C32 114.3(8)
C30 C31 H31A 108.7
C32 C31 H31A 108.7
C30 C31 H31B 108.7
C32 C31 H31B 108.7
H31A C31 H31B 107.6
C33 C32 C31 115.1(9)
C33 C32 H32A 108.5
C31 C32 H32A 108.5
C33 C32 H32B 108.5
C31 C32 H32B 108.5
H32A C32 H32B 107.5
C32 C33 H33A 109.5
C32 C33 H33B 109.5
H33A C33 H33B 109.5
C32 C33 H33C 109.5
H33A C33 H33C 109.5
H33B C33 H33C 109.5
C39 C34 C35 121.3(5)
C39 C34 N4 118.3(5)
C35 C34 N4 120.4(5)
C36 C35 C34 117.8(6)
C36 C35 H35 121.1
C34 C35 H35 121.1
C35 C36 C37 121.6(6)
C35 C36 H36 119.2
C37 C36 H36 119.2
C38 C37 C36 119.7(6)
C38 C37 H37 120.2
C36 C37 H37 120.2
C37 C38 C39 119.5(5)
C37 C38 C40 120.5(5)
C39 C38 C40 119.9(5)
C34 C39 C38 120.0(5)
C34 C39 H39 120.0
C38 C39 H39 120.0
C38 C40 P2 109.4(4)
C38 C40 H40A 109.8
P2 C40 H40A 109.8
C38 C40 H40B 109.8
P2 C40 H40B 109.8
H40A C40 H40B 108.2
C42 C41 C46 119.0(5)
C42 C41 P2 118.9(4)
C46 C41 P2 122.0(5)
C43 C42 C41 120.3(6)
C43 C42 H42 119.8
C41 C42 H42 119.8
C42 C43 C44 120.3(6)
C42 C43 H43 119.8
C44 C43 H43 119.8
C45 C44 C43 119.8(6)
C45 C44 H44 120.1
C43 C44 H44 120.1
C46 C45 C44 119.8(6)
C46 C45 H45 120.1
C44 C45 H45 120.1
C45 C46 C41 120.7(6)
C45 C46 H46 119.7
C41 C46 H46 119.7
C48 C47 C52 118.3(5)
C48 C47 P2 123.3(4)
C52 C47 P2 118.2(5)
C49 C48 C47 120.9(6)
C49 C48 H48 119.6
C47 C48 H48 119.6
C48 C49 C50 119.8(6)
C48 C49 H49 120.1
C50 C49 H49 120.1
C51 C50 C49 120.2(6)
C51 C50 H50 119.9
C49 C50 H50 119.9
C50 C51 C52 120.1(7)
C50 C51 H51 120.0
C52 C51 H51 120.0
C51 C52 C47 120.7(6)
C51 C52 H52 119.6
C47 C52 H52 119.6
Cl2 C53 Cl1 114.6(6)
Cl2 C53 H53A 108.6
Cl1 C53 H53A 108.6
Cl2 C53 H53B 108.6
Cl1 C53 H53B 108.6
H53A C53 H53B 107.6
Cl4 C54 Cl3 108.4(6)
Cl4 C54 H54A 110.0
Cl3 C54 H54A 110.0
Cl4 C54 H54B 110.0
Cl3 C54 H54B 110.0
H54A C54 H54B 108.4
C1 N1 C2 110.5(5)
C1 N1 C4 124.9(5)
C2 N1 C4 124.6(5)
C1 N2 C3 110.5(5)
C1 N2 C8 125.2(5)
C3 N2 C8 124.2(5)
C27 N3 C28 110.4(5)
C27 N3 C30 124.8(5)
C28 N3 C30 124.8(5)
C27 N4 C29 110.8(5)
C27 N4 C34 124.1(5)
C29 N4 C34 124.8(5)
F2 B1 F1 113.5(7)
F2 B1 F3 107.6(8)
F1 B1 F3 108.5(7)
F2 B1 F4 110.2(8)
F1 B1 F4 110.8(7)
F3 B1 F4 105.8(6)
F8 B2 F7 116.7(8)
F8 B2 F6 109.2(7)
F7 B2 F6 109.5(9)
F8 B2 F5 108.0(9)
F7 B2 F5 105.0(6)
F6 B2 F5 108.0(8)
C21 P1 C15 103.6(3)
C21 P1 C14 106.7(3)
C15 P1 C14 105.6(3)
C21 P1 Ag2 115.3(2)
C15 P1 Ag2 114.4(2)
C14 P1 Ag2 110.38(19)
C41 P2 C47 108.0(3)
C41 P2 C40 102.7(3)
C47 P2 C40 104.5(3)
C41 P2 Ag1 111.53(19)
C47 P2 Ag1 118.13(19)
C40 P2 Ag1 110.64(17)
C1 Ag1 P2 172.18(16)
C27 Ag2 P1 172.71(17)

loop_
_geom_bond_atom_site_label_1
_geom_bond_atom_site_label_2
_geom_bond_distance
C1 N1 1.343(7)
C1 N2 1.360(7)
C1 Ag1 2.113(6)
C2 C3 1.323(9)
C2 N1 1.384(8)
C2 H2 0.9500
C3 N2 1.375(7)
C3 H3 0.9500
C4 N1 1.452(8)
C4 C5 1.501(10)
C4 H4A 0.9900
C4 H4B 0.9900
C5 C6 1.514(11)
C5 H5A 0.9900
C5 H5B 0.9900
C6 C7 1.475(13)
C6 H6A 0.9900
C6 H6B 0.9900
C7 H7A 0.9800
C7 H7B 0.9800
C7 H7C 0.9800
C8 C9 1.376(8)
C8 C13 1.379(8)
C8 N2 1.440(7)
C9 C10 1.384(9)
C9 H9 0.9500
C10 C11 1.376(8)
C10 H10 0.9500
C11 C12 1.393(8)
C11 H11 0.9500
C12 C13 1.397(8)
C12 C14 1.497(8)
C13 H13 0.9500
C14 P1 1.848(6)
C14 H14A 0.9900
C14 H14B 0.9900
C15 C20 1.388(9)
C15 C16 1.392(9)
C15 P1 1.815(6)
C16 C17 1.387(10)
C16 H16 0.9500
C17 C18 1.357(11)
C17 H17 0.9500
C18 C19 1.367(11)
C18 H18 0.9500
C19 C20 1.385(9)
C19 H19 0.9500
C20 H20 0.9500
C21 C22 1.389(8)
C21 C26 1.391(8)
C21 P1 1.811(6)
C22 C23 1.385(9)
C22 H22 0.9500
C23 C24 1.364(10)
C23 H23 0.9500
C24 C25 1.379(10)
C24 H24 0.9500
C25 C26 1.379(9)
C25 H25 0.9500
C26 H26 0.9500
C27 N3 1.336(7)
C27 N4 1.355(7)
C27 Ag2 2.108(6)
C28 C29 1.336(8)
C28 N3 1.378(7)
C28 H28 0.9500
C29 N4 1.387(7)
C29 H29 0.9500
C30 N3 1.458(7)
C30 C31 1.482(11)
C30 H30A 0.9900
C30 H30B 0.9900
C31 C32 1.510(13)
C31 H31A 0.9900
C31 H31B 0.9900
C32 C33 1.443(12)
C32 H32A 0.9900
C32 H32B 0.9900
C33 H33A 0.9800
C33 H33B 0.9800
C33 H33C 0.9800
C34 C39 1.384(8)
C34 C35 1.395(8)
C34 N4 1.428(7)
C35 C36 1.385(9)
C35 H35 0.9500
C36 C37 1.393(9)
C36 H36 0.9500
C37 C38 1.385(8)
C37 H37 0.9500
C38 C39 1.392(7)
C38 C40 1.505(8)
C39 H39 0.9500
C40 P2 1.844(6)
C40 H40A 0.9900
C40 H40B 0.9900
C41 C42 1.383(8)
C41 C46 1.396(8)
C41 P2 1.813(6)
C42 C43 1.376(8)
C42 H42 0.9500
C43 C44 1.385(10)
C43 H43 0.9500
C44 C45 1.383(10)
C44 H44 0.9500
C45 C46 1.373(9)
C45 H45 0.9500
C46 H46 0.9500
C47 C48 1.388(8)
C47 C52 1.395(8)
C47 P2 1.816(6)
C48 C49 1.381(8)
C48 H48 0.9500
C49 C50 1.384(10)
C49 H49 0.9500
C50 C51 1.371(10)
C50 H50 0.9500
C51 C52 1.382(9)
C51 H51 0.9500
C52 H52 0.9500
C53 Cl2 1.695(12)
C53 Cl1 1.776(11)
C53 H53A 0.9900
C53 H53B 0.9900
C54 Cl4 1.676(11)
C54 Cl3 1.734(11)
C54 H54A 0.9900
C54 H54B 0.9900
B1 F2 1.322(9)
B1 F1 1.328(9)
B1 F3 1.359(9)
B1 F4 1.370(9)
B2 F8 1.335(9)
B2 F7 1.349(11)
B2 F6 1.365(11)
B2 F5 1.412(12)
P1 Ag2 2.3761(15)
P2 Ag1 2.3860(15)

loop_
_geom_torsion_atom_site_label_1
_geom_torsion_atom_site_label_2
_geom_torsion_atom_site_label_3
_geom_torsion_atom_site_label_4
_geom_torsion
N1 C2 C3 N2 1.6(8)
N1 C4 C5 C6 176.5(7)
C4 C5 C6 C7 -178.6(9)
C13 C8 C9 C10 0.8(9)
N2 C8 C9 C10 -177.4(5)
C8 C9 C10 C11 1.2(9)
C9 C10 C11 C12 -1.4(9)
C10 C11 C12 C13 -0.2(9)
C10 C11 C12 C14 177.9(5)
C9 C8 C13 C12 -2.4(8)
N2 C8 C13 C12 175.8(5)
C11 C12 C13 C8 2.1(8)
C14 C12 C13 C8 -176.1(5)
C11 C12 C14 P1 -106.4(6)
C13 C12 C14 P1 71.6(6)
C20 C15 C16 C17 0.2(10)
P1 C15 C16 C17 179.7(6)
C15 C16 C17 C18 -0.7(12)
C16 C17 C18 C19 1.2(12)
C17 C18 C19 C20 -1.1(11)
C18 C19 C20 C15 0.6(11)
C16 C15 C20 C19 -0.2(10)
P1 C15 C20 C19 -179.6(5)
C26 C21 C22 C23 -2.8(9)
P1 C21 C22 C23 172.4(5)
C21 C22 C23 C24 1.2(10)
C22 C23 C24 C25 0.2(10)
C23 C24 C25 C26 0.1(11)
C24 C25 C26 C21 -1.7(11)
C22 C21 C26 C25 3.0(10)
P1 C21 C26 C25 -172.4(5)
N3 C28 C29 N4 -0.3(7)
N3 C30 C31 C32 -66.1(10)
C30 C31 C32 C33 -174.3(9)
C39 C34 C35 C36 2.4(9)
N4 C34 C35 C36 -178.2(5)
C34 C35 C36 C37 -0.5(10)
C35 C36 C37 C38 0.0(10)
C36 C37 C38 C39 -1.2(9)
C36 C37 C38 C40 176.1(6)
C35 C34 C39 C38 -3.7(8)
N4 C34 C39 C38 176.8(5)
C37 C38 C39 C34 3.1(8)
C40 C38 C39 C34 -174.3(5)
C37 C38 C40 P2 -104.7(6)
C39 C38 C40 P2 72.6(6)
C46 C41 C42 C43 0.7(9)
P2 C41 C42 C43 178.5(5)
C41 C42 C43 C44 0.7(10)
C42 C43 C44 C45 -1.5(11)
C43 C44 C45 C46 0.9(11)
C44 C45 C46 C41 0.5(11)
C42 C41 C46 C45 -1.3(10)
P2 C41 C46 C45 -179.0(5)
C52 C47 C48 C49 -0.4(9)
P2 C47 C48 C49 -175.3(5)
C47 C48 C49 C50 -0.3(10)
C48 C49 C50 C51 -0.2(10)
C49 C50 C51 C52 1.3(11)
C50 C51 C52 C47 -2.0(11)
C48 C47 C52 C51 1.5(10)
P2 C47 C52 C51 176.7(5)
N2 C1 N1 C2 0.6(7)
Ag1 C1 N1 C2 169.6(5)
N2 C1 N1 C4 -178.1(6)
Ag1 C1 N1 C4 -9.0(9)
C3 C2 N1 C1 -1.4(8)
C3 C2 N1 C4 177.3(6)
C5 C4 N1 C1 -117.6(7)
C5 C4 N1 C2 64.0(9)
N1 C1 N2 C3 0.4(7)
Ag1 C1 N2 C3 -168.7(5)
N1 C1 N2 C8 176.6(5)
Ag1 C1 N2 C8 7.5(8)
C2 C3 N2 C1 -1.3(8)
C2 C3 N2 C8 -177.5(6)
C9 C8 N2 C1 50.8(8)
C13 C8 N2 C1 -127.5(6)
C9 C8 N2 C3 -133.5(6)
C13 C8 N2 C3 48.2(8)
N4 C27 N3 C28 -0.2(7)
Ag2 C27 N3 C28 171.6(5)
N4 C27 N3 C30 -178.5(6)
Ag2 C27 N3 C30 -6.7(9)
C29 C28 N3 C27 0.3(7)
C29 C28 N3 C30 178.6(6)
C31 C30 N3 C27 -95.1(8)
C31 C30 N3 C28 86.9(9)
N3 C27 N4 C29 0.0(7)
Ag2 C27 N4 C29 -172.3(4)
N3 C27 N4 C34 174.7(5)
Ag2 C27 N4 C34 2.3(8)
C28 C29 N4 C27 0.2(7)
C28 C29 N4 C34 -174.4(5)
C39 C34 N4 C27 -128.3(6)
C35 C34 N4 C27 52.3(8)
C39 C34 N4 C29 45.7(8)
C35 C34 N4 C29 -133.8(6)
C22 C21 P1 C15 -75.5(6)
C26 C21 P1 C15 99.7(5)
C22 C21 P1 C14 35.7(6)
C26 C21 P1 C14 -149.1(5)
C22 C21 P1 Ag2 158.7(4)
C26 C21 P1 Ag2 -26.1(6)
C20 C15 P1 C21 50.5(6)
C16 C15 P1 C21 -128.9(5)
C20 C15 P1 C14 -61.5(6)
C16 C15 P1 C14 119.0(5)
C20 C15 P1 Ag2 176.9(5)
C16 C15 P1 Ag2 -2.6(6)
C12 C14 P1 C21 75.1(4)
C12 C14 P1 C15 -175.1(4)
C12 C14 P1 Ag2 -50.9(4)
C42 C41 P2 C47 134.4(5)
C46 C41 P2 C47 -47.9(6)
C42 C41 P2 C40 -115.5(5)
C46 C41 P2 C40 62.2(5)
C42 C41 P2 Ag1 3.0(5)
C46 C41 P2 Ag1 -179.3(5)
C48 C47 P2 C41 -19.1(6)
C52 C47 P2 C41 166.0(5)
C48 C47 P2 C40 -127.9(5)
C52 C47 P2 C40 57.2(5)
C48 C47 P2 Ag1 108.6(5)
C52 C47 P2 Ag1 -66.3(5)
C38 C40 P2 C41 67.5(4)
C38 C40 P2 C47 -179.8(4)
C38 C40 P2 Ag1 -51.7(4)
